data_7036184
loop_
_publ_author_name
'Chapman, Michael R.'
'Lake, Benjamin R. M.'
'Pask, Christopher M.'
'Nguyen, Bao N.'
'Willans, Charlotte E.'

_publ_section_title
;
 Solid-state structure, solution-state behaviour and catalytic activity of
 electronically divergent C,N-chelating palladium-N-heterocyclic carbene
 complexes.
;
_journal_issue 36
_journal_name_full 'Dalton transactions (Cambridge, England : 2003)'
_journal_page_first 15938
_journal_page_last 15948
_journal_paper_doi 10.1039/c5dt02194d
_journal_volume 44
_journal_year 2015
_chemical_formula_moiety 'C22 H22 Br N6 Pd, C H4 O, Br'
_chemical_formula_sum 'C23 H26 Br2 N6 O Pd'
_chemical_formula_weight 668.70
_chemical_name_systematic 3a
_space_group_IT_number 14
_symmetry_cell_setting monoclinic
_symmetry_space_group_name_Hall '-P 2ybc'
_symmetry_space_group_name_H-M 'P 1 21/c 1'
_atom_sites_solution_hydrogens geom
_atom_sites_solution_primary direct
_atom_sites_solution_secondary difmap
_audit_creation_method SHELXL-97
_audit_update_record
;
2015-06-09 deposited with the CCDC.
2015-08-11 downloaded from the CCDC.
;
_cell_angle_alpha 90.00
_cell_angle_beta 112.426(5)
_cell_angle_gamma 90.00
_cell_formula_units_Z 8
_cell_length_a 23.0939(12)
_cell_length_b 9.6206(5)
_cell_length_c 25.3916(11)
_cell_measurement_reflns_used 2402
_cell_measurement_temperature 99.9(2)
_cell_measurement_theta_max 72.2770
_cell_measurement_theta_min 3.7350
_cell_volume 5214.8(5)
_computing_cell_refinement
;
CrysAlisPro, Agilent Technologies,
Version 1.171.36.28e (release 10-06-2013 CrysAlis171 .NET)
(compiled Jun 10 2013,11:58:50)
;
_computing_data_collection
;
CrysAlisPro, Agilent Technologies,
Version 1.171.36.28e (release 10-06-2013 CrysAlis171 .NET)
(compiled Jun 10 2013,11:58:50)
;
_computing_data_reduction
;
CrysAlisPro, Agilent Technologies,
Version 1.171.36.28e (release 10-06-2013 CrysAlis171 .NET)
(compiled Jun 10 2013,11:58:50)
;
_computing_molecular_graphics 'ORTEP-III Version 1.08 (Farrugia, 2005)'
_computing_publication_material
;
enCIFer: A program for viewing, editing and visualising CIFs.
F. H. Allen, O. Johnson, G. P. Shields, B. R. Smith, M. Towler,
J. Applied Cryst., 37, 331-334, 2004
;
_computing_structure_refinement
;
SHELXS-97 (Sheldrick, G. M.    Acta Cryst. (2008). A64, 112)
XSeed (L.J.Barbour, J.Supramol. Chem., 2003, 1, 189.)
;
_computing_structure_solution
;
SHELXS-97 (Sheldrick, G. M.    Acta Cryst. (2008). A64, 112)
XSeed (L.J.Barbour, J.Supramol. Chem., 2003, 1, 189.)
;
_diffrn_ambient_temperature 99.9(2)
_diffrn_detector_area_resol_mean 5.3095
_diffrn_measured_fraction_theta_full 0.974
_diffrn_measured_fraction_theta_max 0.974
_diffrn_measurement_device_type 'SuperNova, Dual, Cu at zero, Atlas'
_diffrn_measurement_method '\w scans'
_diffrn_radiation_monochromator mirror
_diffrn_radiation_source 'SuperNova (Cu) X-ray Source'
_diffrn_radiation_type 'Cu K\a'
_diffrn_radiation_wavelength 1.54184
_diffrn_reflns_av_R_equivalents 0.1150
_diffrn_reflns_av_sigmaI/netI 0.1203
_diffrn_reflns_limit_h_max 19
_diffrn_reflns_limit_h_min -26
_diffrn_reflns_limit_k_max 11
_diffrn_reflns_limit_k_min -11
_diffrn_reflns_limit_l_max 30
_diffrn_reflns_limit_l_min -30
_diffrn_reflns_number 26524
_diffrn_reflns_theta_full 66.60
_diffrn_reflns_theta_max 66.60
_diffrn_reflns_theta_min 3.54
_diffrn_standards_decay_% 0
_diffrn_standards_interval_count 0
_diffrn_standards_interval_time 0
_diffrn_standards_number 0
_exptl_absorpt_coefficient_mu 9.546
_exptl_absorpt_correction_T_max 0.8320
_exptl_absorpt_correction_T_min 0.5982
_exptl_absorpt_correction_type multi-scan
_exptl_absorpt_process_details
;
CrysAlisPro, Agilent Technologies,
Version 1.171.36.32 (release 02-08-2013 CrysAlis171 .NET)
(compiled Aug  2 2013,16:46:58)
Empirical absorption correction using spherical harmonics,
 implemented in SCALE3 ABSPACK scaling algorithm.
;
_exptl_crystal_colour colourless
_exptl_crystal_density_diffrn 1.704
_exptl_crystal_density_method 'not measured'
_exptl_crystal_description fragment
_exptl_crystal_F_000 2640
_exptl_crystal_size_max 0.06
_exptl_crystal_size_mid 0.04
_exptl_crystal_size_min 0.02
_refine_diff_density_max 1.140
_refine_diff_density_min -0.982
_refine_diff_density_rms 0.150
_refine_ls_extinction_method none
_refine_ls_goodness_of_fit_ref 1.003
_refine_ls_hydrogen_treatment constr
_refine_ls_matrix_type full
_refine_ls_number_parameters 600
_refine_ls_number_reflns 8977
_refine_ls_number_restraints 0
_refine_ls_restrained_S_all 1.003
_refine_ls_R_factor_all 0.1350
_refine_ls_R_factor_gt 0.0583
_refine_ls_shift/su_max 0.001
_refine_ls_shift/su_mean 0.000
_refine_ls_structure_factor_coef Fsqd
_refine_ls_weighting_details 'calc w=1/[\s^2^(Fo^2^)+(0.0415P)^2^+0.0000P] where P=(Fo^2^+2Fc^2^)/3'
_refine_ls_weighting_scheme calc
_refine_ls_wR_factor_gt 0.1148
_refine_ls_wR_factor_ref 0.1479
_reflns_number_gt 4782
_reflns_number_total 8977
_reflns_threshold_expression >2sigma(I)
_cod_data_source_file c5dt02194d2.cif
_cod_data_source_block brml290
_cod_depositor_comments 'Adding full bibliography for 7036182--7036191.cif.'
_cod_original_cell_volume 5214.8(4)
_cod_original_sg_symbol_H-M 'P 21/c'
_cod_database_code 7036184

loop_
_symmetry_equiv_pos_as_xyz
'x, y, z'
'-x, y+1/2, -z+1/2'
'-x, -y, -z'
'x, -y-1/2, z-1/2'

loop_
_atom_site_label
_atom_site_type_symbol
_atom_site_fract_x
_atom_site_fract_y
_atom_site_fract_z
_atom_site_U_iso_or_equiv
_atom_site_adp_type
_atom_site_occupancy
_atom_site_symmetry_multiplicity
_atom_site_calc_flag
_atom_site_refinement_flags
Pd1 Pd 0.46139(3) 0.83086(9) 0.68752(3) 0.02882(19) Uani 1 1 d .
Pd2 Pd 0.04493(3) 0.94853(9) 0.31023(3) 0.03030(19) Uani 1 1 d .
Br1 Br 0.52661(5) 0.95189(13) 0.77521(4) 0.0356(3) Uani 1 1 d .
Br2 Br -0.02545(5) 0.82541(14) 0.22536(4) 0.0377(3) Uani 1 1 d .
Br3 Br 0.30726(6) 0.43993(15) 0.39743(5) 0.0449(3) Uani 1 1 d .
Br4 Br -0.20903(5) 0.66900(14) 0.40754(4) 0.0395(3) Uani 1 1 d .
O1 O 0.3233(5) 0.7780(12) 0.4105(4) 0.072(3) Uani 1 1 d .
H1 H 0.3125 0.6998 0.3952 0.086 Uiso 1 1 calc R
O2 O -0.2034(6) 1.0045(14) 0.4203(7) 0.096(4) Uani 1 1 d .
H2 H -0.2081 0.9178 0.4179 0.115 Uiso 1 1 calc R
N1 N 0.3990(4) 0.6869(10) 0.5683(3) 0.035(2) Uani 1 1 d .
N2 N 0.3578(4) 0.6592(10) 0.6302(3) 0.032(2) Uani 1 1 d .
N3 N 0.3941(4) 0.7616(10) 0.7179(3) 0.031(2) Uani 1 1 d .
N4 N 0.5762(4) 0.8166(11) 0.6622(4) 0.037(2) Uani 1 1 d .
N5 N 0.5208(4) 0.9932(11) 0.6199(3) 0.036(2) Uani 1 1 d .
N6 N 0.4521(5) 1.1114(11) 0.5407(4) 0.043(2) Uani 1 1 d .
N7 N 0.1137(4) 1.1016(11) 0.4267(4) 0.041(2) Uani 1 1 d .
N8 N 0.1492(4) 1.1220(10) 0.3606(4) 0.036(2) Uani 1 1 d .
N9 N 0.1071(4) 1.0168(9) 0.2739(3) 0.030(2) Uani 1 1 d .
N10 N -0.0656(4) 0.9549(12) 0.3425(4) 0.044(2) Uani 1 1 d .
N11 N -0.0065(4) 0.7846(12) 0.3835(4) 0.044(3) Uani 1 1 d .
N12 N 0.0658(6) 0.6762(13) 0.4618(4) 0.061(3) Uani 1 1 d .
C1 C 0.5011(6) 0.4988(16) 0.5837(5) 0.052(3) Uani 1 1 d .
H1A H 0.4717 0.4761 0.6002 0.062 Uiso 1 1 calc R
H1B H 0.5360 0.4397 0.5894 0.062 Uiso 1 1 calc R
C2 C 0.4934(6) 0.6142(16) 0.5521(5) 0.055(4) Uani 1 1 d .
H2A H 0.5241 0.6322 0.5366 0.066 Uiso 1 1 calc R
C3 C 0.4415(5) 0.7173(13) 0.5390(4) 0.041(3) Uani 1 1 d .
H3A H 0.4596 0.8111 0.5504 0.049 Uiso 1 1 calc R
H3B H 0.4172 0.7184 0.4974 0.049 Uiso 1 1 calc R
C4 C 0.4063(5) 0.7247(13) 0.6214(5) 0.037(3) Uani 1 1 d .
C5 C 0.3473(5) 0.6004(13) 0.5444(4) 0.039(3) Uani 1 1 d .
H5 H 0.3330 0.5612 0.5072 0.047 Uiso 1 1 calc R
C6 C 0.3211(5) 0.5815(13) 0.5830(5) 0.041(3) Uani 1 1 d .
H6 H 0.2853 0.5271 0.5789 0.049 Uiso 1 1 calc R
C7 C 0.3518(4) 0.6745(13) 0.6829(4) 0.035(2) Uani 1 1 d .
C8 C 0.3078(5) 0.6079(13) 0.6972(5) 0.042(3) Uani 1 1 d .
H8 H 0.2775 0.5488 0.6709 0.051 Uiso 1 1 calc R
C9 C 0.3089(5) 0.6296(15) 0.7512(5) 0.050(3) Uani 1 1 d .
H9 H 0.2799 0.5818 0.7629 0.060 Uiso 1 1 calc R
C10 C 0.3511(5) 0.7186(14) 0.7882(5) 0.044(3) Uani 1 1 d .
H10 H 0.3511 0.7357 0.8250 0.053 Uiso 1 1 calc R
C11 C 0.3944(5) 0.7837(14) 0.7698(4) 0.039(3) Uani 1 1 d .
H11 H 0.4246 0.8450 0.7950 0.047 Uiso 1 1 calc R
C12 C 0.6936(5) 0.6167(15) 0.7725(6) 0.054(3) Uani 1 1 d .
H12A H 0.6960 0.5386 0.7505 0.064 Uiso 1 1 calc R
H12B H 0.7250 0.6308 0.8094 0.064 Uiso 1 1 calc R
C13 C 0.6466(5) 0.7059(12) 0.7518(4) 0.037(3) Uani 1 1 d .
H13 H 0.6444 0.7838 0.7740 0.045 Uiso 1 1 calc R
C14 C 0.5976(5) 0.6854(13) 0.6947(5) 0.042(3) Uani 1 1 d .
H14A H 0.5611 0.6393 0.6987 0.050 Uiso 1 1 calc R
H14B H 0.6139 0.6225 0.6727 0.050 Uiso 1 1 calc R
C15 C 0.5230(5) 0.8832(12) 0.6547(4) 0.032(2) Uani 1 1 d .
C16 C 0.6054(5) 0.8786(14) 0.6303(5) 0.043(3) Uani 1 1 d .
H16 H 0.6430 0.8476 0.6272 0.051 Uiso 1 1 calc R
C17 C 0.5720(5) 0.9906(13) 0.6042(5) 0.041(3) Uani 1 1 d .
H17 H 0.5816 1.0545 0.5801 0.049 Uiso 1 1 calc R
C18 C 0.4688(5) 1.0842(12) 0.5963(5) 0.036(3) Uani 1 1 d .
C19 C 0.4369(5) 1.1352(12) 0.6297(5) 0.040(3) Uani 1 1 d .
H19 H 0.4512 1.1168 0.6694 0.048 Uiso 1 1 calc R
C20 C 0.3834(6) 1.2135(13) 0.6019(5) 0.044(3) Uani 1 1 d .
H20 H 0.3601 1.2507 0.6224 0.053 Uiso 1 1 calc R
C21 C 0.3645(6) 1.2367(14) 0.5442(5) 0.048(3) Uani 1 1 d .
H21 H 0.3268 1.2855 0.5240 0.057 Uiso 1 1 calc R
C22 C 0.4011(6) 1.1881(15) 0.5161(5) 0.051(3) Uani 1 1 d .
H22 H 0.3891 1.2107 0.4770 0.061 Uiso 1 1 calc R
C23 C 0.0156(6) 1.2902(16) 0.4246(5) 0.055(3) Uani 1 1 d .
H23A H 0.0422 1.3176 0.4057 0.066 Uiso 1 1 calc R
H23B H -0.0183 1.3480 0.4231 0.066 Uiso 1 1 calc R
C24 C 0.0258(5) 1.1728(16) 0.4528(5) 0.053(4) Uani 1 1 d .
H24 H -0.0026 1.1519 0.4707 0.063 Uiso 1 1 calc R
C25 C 0.0767(5) 1.0657(15) 0.4608(4) 0.045(3) Uani 1 1 d .
H25A H 0.1046 1.0610 0.5016 0.054 Uiso 1 1 calc R
H25B H 0.0574 0.9730 0.4492 0.054 Uiso 1 1 calc R
C26 C 0.1037(5) 1.0591(12) 0.3745(4) 0.032(2) Uani 1 1 d .
C27 C 0.1656(5) 1.1867(14) 0.4482(5) 0.046(3) Uani 1 1 d .
H27 H 0.1820 1.2269 0.4852 0.056 Uiso 1 1 calc R
C28 C 0.1890(5) 1.2025(12) 0.4073(4) 0.038(3) Uani 1 1 d .
H28 H 0.2244 1.2559 0.4093 0.046 Uiso 1 1 calc R
C29 C 0.1515(4) 1.1027(11) 0.3073(4) 0.027(2) Uani 1 1 d .
C30 C 0.1947(5) 1.1668(14) 0.2897(5) 0.041(3) Uani 1 1 d .
H30 H 0.2259 1.2269 0.3144 0.049 Uiso 1 1 calc R
C31 C 0.1908(5) 1.1401(13) 0.2350(5) 0.042(3) Uani 1 1 d .
H31 H 0.2195 1.1829 0.2214 0.050 Uiso 1 1 calc R
C32 C 0.1456(5) 1.0522(15) 0.2001(5) 0.045(3) Uani 1 1 d .
H32 H 0.1422 1.0335 0.1623 0.054 Uiso 1 1 calc R
C33 C 0.1052(5) 0.9919(13) 0.2219(4) 0.040(3) Uani 1 1 d .
H33 H 0.0745 0.9291 0.1984 0.048 Uiso 1 1 calc R
C34 C -0.1970(7) 1.1232(19) 0.2406(7) 0.074(5) Uani 1 1 d .
H34A H -0.2016 1.1984 0.2629 0.088 Uiso 1 1 calc R
H34B H -0.2306 1.0987 0.2062 0.088 Uiso 1 1 calc R
C35 C -0.1454(6) 1.0548(18) 0.2569(5) 0.059(4) Uani 1 1 d .
H35 H -0.1425 0.9803 0.2334 0.071 Uiso 1 1 calc R
C36 C -0.0902(5) 1.0832(14) 0.3093(6) 0.052(3) Uani 1 1 d .
H36A H -0.1019 1.1502 0.3332 0.062 Uiso 1 1 calc R
H36B H -0.0569 1.1261 0.2991 0.062 Uiso 1 1 calc R
C37 C -0.0118(5) 0.8954(13) 0.3475(4) 0.037(3) Uani 1 1 d .
C38 C -0.0943(6) 0.8887(16) 0.3744(6) 0.053(4) Uani 1 1 d .
H38 H -0.1329 0.9134 0.3771 0.063 Uiso 1 1 calc R
C39 C -0.0574(6) 0.7844(15) 0.4001(5) 0.050(3) Uani 1 1 d .
H39 H -0.0643 0.7203 0.4256 0.060 Uiso 1 1 calc R
C40 C 0.0472(6) 0.6985(13) 0.4061(4) 0.043(3) Uani 1 1 d .
C41 C 0.0771(6) 0.6432(14) 0.3726(5) 0.048(3) Uani 1 1 d .
H41 H 0.0594 0.6555 0.3324 0.057 Uiso 1 1 calc R
C42 C 0.1319(6) 0.5711(15) 0.3974(6) 0.057(3) Uani 1 1 d .
H42 H 0.1540 0.5356 0.3755 0.069 Uiso 1 1 calc R
C43 C 0.1537(7) 0.5520(17) 0.4559(6) 0.067(4) Uani 1 1 d .
H43 H 0.1920 0.5044 0.4753 0.081 Uiso 1 1 calc R
C44 C 0.1189(8) 0.6034(18) 0.4858(6) 0.072(5) Uani 1 1 d .
H44 H 0.1337 0.5860 0.5256 0.086 Uiso 1 1 calc R
C45 C 0.2708(8) 0.849(2) 0.4097(8) 0.104(7) Uani 1 1 d .
H45A H 0.2692 0.8467 0.4477 0.156 Uiso 1 1 calc R
H45B H 0.2330 0.8059 0.3822 0.156 Uiso 1 1 calc R
H45C H 0.2730 0.9463 0.3987 0.156 Uiso 1 1 calc R
C46 C -0.2559(10) 1.067(2) 0.4296(11) 0.128(9) Uani 1 1 d .
H46A H -0.2429 1.1566 0.4491 0.192 Uiso 1 1 calc R
H46B H -0.2699 1.0054 0.4530 0.192 Uiso 1 1 calc R
H46C H -0.2904 1.0826 0.3928 0.192 Uiso 1 1 calc R

loop_
_atom_site_aniso_label
_atom_site_aniso_U_11
_atom_site_aniso_U_22
_atom_site_aniso_U_33
_atom_site_aniso_U_23
_atom_site_aniso_U_13
_atom_site_aniso_U_12
Pd1 0.0342(4) 0.0339(5) 0.0193(3) -0.0005(3) 0.0113(3) -0.0017(3)
Pd2 0.0340(4) 0.0372(5) 0.0202(4) 0.0000(4) 0.0108(3) -0.0040(3)
Br1 0.0412(6) 0.0429(8) 0.0246(5) -0.0049(5) 0.0146(5) -0.0064(5)
Br2 0.0404(6) 0.0462(8) 0.0262(5) -0.0061(5) 0.0124(5) -0.0075(5)
Br3 0.0505(7) 0.0504(8) 0.0324(6) -0.0028(6) 0.0141(5) -0.0019(6)
Br4 0.0459(6) 0.0491(8) 0.0256(5) -0.0025(5) 0.0161(5) -0.0056(6)
O1 0.105(8) 0.061(7) 0.057(6) -0.001(5) 0.039(6) -0.027(6)
O2 0.084(8) 0.091(10) 0.113(10) -0.004(9) 0.038(7) -0.009(7)
N1 0.047(5) 0.039(6) 0.016(4) -0.006(4) 0.007(4) -0.012(4)
N2 0.039(4) 0.032(6) 0.024(4) 0.000(4) 0.010(4) -0.004(4)
N3 0.030(4) 0.042(6) 0.027(4) 0.001(4) 0.020(4) 0.001(4)
N4 0.038(5) 0.046(7) 0.030(5) -0.006(4) 0.018(4) -0.003(4)
N5 0.040(5) 0.051(7) 0.016(4) 0.002(4) 0.010(4) -0.003(4)
N6 0.058(6) 0.050(7) 0.025(5) 0.006(5) 0.020(4) 0.001(5)
N7 0.048(5) 0.051(7) 0.026(5) -0.004(5) 0.015(4) -0.005(5)
N8 0.039(5) 0.040(6) 0.027(4) 0.006(4) 0.010(4) -0.001(4)
N9 0.034(4) 0.030(5) 0.028(4) 0.005(4) 0.013(4) 0.007(4)
N10 0.049(5) 0.050(7) 0.031(5) -0.009(5) 0.014(4) -0.006(5)
N11 0.046(5) 0.060(7) 0.030(5) 0.000(5) 0.019(4) -0.012(5)
N12 0.097(9) 0.055(8) 0.030(5) 0.004(6) 0.022(6) -0.007(7)
C1 0.055(7) 0.071(10) 0.036(7) -0.010(7) 0.025(6) -0.004(6)
C2 0.059(8) 0.074(11) 0.041(7) -0.007(7) 0.030(6) -0.010(7)
C3 0.064(7) 0.046(8) 0.015(5) -0.012(5) 0.017(5) -0.023(6)
C4 0.045(6) 0.040(7) 0.034(6) 0.005(5) 0.023(5) -0.004(5)
C5 0.050(6) 0.044(8) 0.019(5) -0.006(5) 0.008(5) -0.005(5)
C6 0.033(5) 0.049(8) 0.035(6) -0.012(6) 0.007(5) -0.003(5)
C7 0.031(5) 0.041(7) 0.028(5) 0.001(5) 0.007(4) 0.004(5)
C8 0.046(6) 0.032(7) 0.043(7) 0.001(6) 0.010(5) -0.003(5)
C9 0.044(6) 0.066(10) 0.055(7) 0.012(7) 0.035(6) -0.002(6)
C10 0.038(6) 0.057(9) 0.044(7) 0.002(6) 0.024(5) -0.003(6)
C11 0.041(6) 0.055(8) 0.025(5) -0.001(5) 0.017(5) 0.000(5)
C12 0.046(7) 0.051(9) 0.049(8) 0.003(7) 0.002(6) 0.005(6)
C13 0.056(7) 0.032(7) 0.028(5) 0.002(5) 0.021(5) -0.012(5)
C14 0.046(6) 0.047(8) 0.039(6) 0.011(6) 0.023(5) 0.007(6)
C15 0.037(6) 0.037(7) 0.021(5) -0.006(5) 0.011(4) 0.004(5)
C16 0.043(6) 0.061(9) 0.037(6) 0.001(6) 0.031(5) -0.008(6)
C17 0.047(7) 0.049(8) 0.035(6) 0.000(6) 0.024(5) -0.004(6)
C18 0.047(6) 0.036(7) 0.031(6) 0.000(5) 0.021(5) -0.006(5)
C19 0.054(7) 0.037(8) 0.029(6) 0.001(5) 0.016(5) -0.003(5)
C20 0.068(8) 0.032(7) 0.042(7) -0.009(6) 0.029(6) 0.000(6)
C21 0.060(7) 0.048(8) 0.032(6) 0.000(6) 0.015(6) 0.006(6)
C22 0.068(8) 0.055(9) 0.031(6) 0.000(6) 0.021(6) -0.005(7)
C23 0.059(8) 0.065(10) 0.042(7) 0.013(7) 0.021(6) 0.012(7)
C24 0.045(7) 0.076(11) 0.040(7) -0.017(7) 0.020(6) -0.025(7)
C25 0.054(7) 0.066(9) 0.023(5) 0.006(6) 0.023(5) -0.014(6)
C26 0.039(5) 0.033(7) 0.026(5) 0.012(5) 0.014(5) 0.006(5)
C27 0.052(7) 0.045(8) 0.036(6) 0.001(6) 0.010(5) -0.006(6)
C28 0.044(6) 0.040(8) 0.028(5) -0.005(5) 0.012(5) -0.011(5)
C29 0.024(4) 0.028(6) 0.020(5) -0.002(4) -0.001(4) -0.002(4)
C30 0.037(6) 0.049(8) 0.034(6) 0.005(6) 0.010(5) -0.003(5)
C31 0.042(6) 0.041(8) 0.047(7) 0.003(6) 0.022(5) -0.007(5)
C32 0.037(6) 0.073(9) 0.034(6) 0.009(6) 0.025(5) 0.008(6)
C33 0.038(6) 0.049(8) 0.026(6) 0.001(5) 0.005(5) 0.006(5)
C34 0.059(9) 0.093(14) 0.066(10) -0.018(10) 0.020(8) 0.003(8)
C35 0.059(8) 0.077(11) 0.043(7) -0.001(7) 0.021(6) 0.002(8)
C36 0.044(7) 0.045(9) 0.069(9) -0.015(7) 0.025(6) -0.003(6)
C37 0.048(6) 0.040(7) 0.024(5) -0.001(5) 0.016(5) -0.002(5)
C38 0.050(7) 0.070(10) 0.056(8) -0.020(8) 0.041(7) -0.028(7)
C39 0.070(8) 0.056(9) 0.030(6) -0.007(6) 0.027(6) -0.029(7)
C40 0.062(7) 0.047(8) 0.019(5) 0.002(5) 0.014(5) -0.017(6)
C41 0.070(8) 0.042(9) 0.034(6) 0.003(6) 0.024(6) 0.000(6)
C42 0.072(9) 0.039(9) 0.051(8) 0.003(7) 0.013(7) 0.002(7)
C43 0.085(10) 0.052(10) 0.040(7) 0.006(7) -0.003(7) 0.011(8)
C44 0.097(11) 0.074(12) 0.032(7) 0.018(8) 0.010(8) 0.012(9)
C45 0.096(13) 0.112(18) 0.107(15) 0.005(14) 0.042(12) 0.046(13)
C46 0.123(17) 0.079(16) 0.17(2) 0.014(16) 0.043(17) 0.037(14)

loop_
_atom_type_symbol
_atom_type_description
_atom_type_scat_dispersion_real
_atom_type_scat_dispersion_imag
_atom_type_scat_source
C C 0.0181 0.0091 'International Tables Vol C Tables 4.2.6.8 and 6.1.1.4'
H H 0.0000 0.0000 'International Tables Vol C Tables 4.2.6.8 and 6.1.1.4'
N N 0.0311 0.0180 'International Tables Vol C Tables 4.2.6.8 and 6.1.1.4'
O O 0.0492 0.0322 'International Tables Vol C Tables 4.2.6.8 and 6.1.1.4'
Pd Pd 0.1215 3.9337 'International Tables Vol C Tables 4.2.6.8 and 6.1.1.4'
Br Br -0.6763 1.2805 'International Tables Vol C Tables 4.2.6.8 and 6.1.1.4'

loop_
_geom_angle_atom_site_label_1
_geom_angle_atom_site_label_2
_geom_angle_atom_site_label_3
_geom_angle
C4 Pd1 C15 96.2(4)
C4 Pd1 N3 79.6(4)
C15 Pd1 N3 175.4(4)
C4 Pd1 Br1 175.1(3)
C15 Pd1 Br1 88.3(3)
N3 Pd1 Br1 95.8(2)
C37 Pd2 C26 96.6(4)
C37 Pd2 N9 176.2(4)
C26 Pd2 N9 80.0(4)
C37 Pd2 Br2 87.6(3)
C26 Pd2 Br2 175.1(3)
N9 Pd2 Br2 95.8(2)
C45 O1 H1 109.5
C46 O2 H2 109.5
C4 N1 C5 111.1(9)
C4 N1 C3 126.9(9)
C5 N1 C3 121.8(8)
C4 N2 C6 111.9(9)
C4 N2 C7 119.2(9)
C6 N2 C7 128.9(9)
C11 N3 C7 119.1(9)
C11 N3 Pd1 126.2(7)
C7 N3 Pd1 114.3(6)
C15 N4 C16 109.9(10)
C15 N4 C14 125.4(9)
C16 N4 C14 124.3(9)
C15 N5 C17 110.3(9)
C15 N5 C18 124.4(9)
C17 N5 C18 124.6(9)
C22 N6 C18 116.8(10)
C26 N7 C27 111.9(9)
C26 N7 C25 126.9(10)
C27 N7 C25 121.2(9)
C26 N8 C29 120.7(9)
C26 N8 C28 109.9(9)
C29 N8 C28 129.3(9)
C33 N9 C29 117.9(9)
C33 N9 Pd2 128.1(8)
C29 N9 Pd2 113.8(6)
C37 N10 C38 112.7(12)
C37 N10 C36 123.7(10)
C38 N10 C36 123.5(11)
C37 N11 C39 109.2(11)
C37 N11 C40 124.2(9)
C39 N11 C40 125.9(10)
C40 N12 C44 115.9(12)
C2 C1 H1A 120.0
C2 C1 H1B 120.0
H1A C1 H1B 120.0
C1 C2 C3 126.6(11)
C1 C2 H2A 116.7
C3 C2 H2A 116.7
N1 C3 C2 113.0(10)
N1 C3 H3A 109.0
C2 C3 H3A 109.0
N1 C3 H3B 109.0
C2 C3 H3B 109.0
H3A C3 H3B 107.8
N1 C4 N2 103.8(10)
N1 C4 Pd1 142.4(8)
N2 C4 Pd1 113.7(7)
C6 C5 N1 108.2(9)
C6 C5 H5 125.9
N1 C5 H5 125.9
C5 C6 N2 105.0(10)
C5 C6 H6 127.5
N2 C6 H6 127.5
N3 C7 C8 123.1(10)
N3 C7 N2 112.9(9)
C8 C7 N2 124.0(10)
C7 C8 C9 117.5(11)
C7 C8 H8 121.2
C9 C8 H8 121.2
C10 C9 C8 121.1(11)
C10 C9 H9 119.5
C8 C9 H9 119.5
C9 C10 C11 117.7(11)
C9 C10 H10 121.2
C11 C10 H10 121.2
N3 C11 C10 121.5(11)
N3 C11 H11 119.3
C10 C11 H11 119.3
C13 C12 H12A 120.0
C13 C12 H12B 120.0
H12A C12 H12B 120.0
C12 C13 C14 120.6(12)
C12 C13 H13 119.7
C14 C13 H13 119.7
C13 C14 N4 113.7(10)
C13 C14 H14A 108.8
N4 C14 H14A 108.8
C13 C14 H14B 108.8
N4 C14 H14B 108.8
H14A C14 H14B 107.7
N4 C15 N5 105.5(9)
N4 C15 Pd1 126.3(9)
N5 C15 Pd1 128.2(8)
C17 C16 N4 108.7(10)
C17 C16 H16 125.6
N4 C16 H16 125.6
C16 C17 N5 105.4(10)
C16 C17 H17 127.3
N5 C17 H17 127.3
N6 C18 C19 124.1(11)
N6 C18 N5 114.9(9)
C19 C18 N5 120.9(9)
C20 C19 C18 116.8(10)
C20 C19 H19 121.6
C18 C19 H19 121.6
C21 C20 C19 119.2(11)
C21 C20 H20 120.4
C19 C20 H20 120.4
C22 C21 C20 119.1(12)
C22 C21 H21 120.4
C20 C21 H21 120.4
N6 C22 C21 123.7(11)
N6 C22 H22 118.2
C21 C22 H22 118.2
C24 C23 H23A 120.0
C24 C23 H23B 120.0
H23A C23 H23B 120.0
C23 C24 C25 128.8(11)
C23 C24 H24 115.6
C25 C24 H24 115.6
N7 C25 C24 110.8(10)
N7 C25 H25A 109.5
C24 C25 H25A 109.5
N7 C25 H25B 109.5
C24 C25 H25B 109.5
H25A C25 H25B 108.1
N7 C26 N8 105.3(10)
N7 C26 Pd2 142.5(8)
N8 C26 Pd2 112.0(7)
C28 C27 N7 107.8(10)
C28 C27 H27 126.1
N7 C27 H27 126.1
C27 C28 N8 105.1(9)
C27 C28 H28 127.5
N8 C28 H28 127.5
N9 C29 C30 122.9(9)
N9 C29 N8 113.3(8)
C30 C29 N8 123.8(9)
C31 C30 C29 117.6(11)
C31 C30 H30 121.2
C29 C30 H30 121.2
C32 C31 C30 120.4(10)
C32 C31 H31 119.8
C30 C31 H31 119.8
C31 C32 C33 117.6(10)
C31 C32 H32 121.2
C33 C32 H32 121.2
N9 C33 C32 123.6(11)
N9 C33 H33 118.2
C32 C33 H33 118.2
C35 C34 H34A 120.0
C35 C34 H34B 120.0
H34A C34 H34B 120.0
C34 C35 C36 124.8(15)
C34 C35 H35 117.6
C36 C35 H35 117.6
C35 C36 N10 111.8(11)
C35 C36 H36A 109.3
N10 C36 H36A 109.3
C35 C36 H36B 109.3
N10 C36 H36B 109.3
H36A C36 H36B 107.9
N10 C37 N11 103.9(9)
N10 C37 Pd2 128.0(9)
N11 C37 Pd2 128.1(9)
C39 C38 N10 106.1(11)
C39 C38 H38 127.0
N10 C38 H38 127.0
C38 C39 N11 108.1(10)
C38 C39 H39 125.9
N11 C39 H39 125.9
N12 C40 C41 123.8(13)
N12 C40 N11 113.7(11)
C41 C40 N11 122.5(10)
C42 C41 C40 120.0(12)
C42 C41 H41 120.0
C40 C41 H41 120.0
C41 C42 C43 117.1(14)
C41 C42 H42 121.5
C43 C42 H42 121.5
C42 C43 C44 119.2(14)
C42 C43 H43 120.4
C44 C43 H43 120.4
N12 C44 C43 123.8(12)
N12 C44 H44 118.1
C43 C44 H44 118.1
O1 C45 H45A 109.5
O1 C45 H45B 109.5
H45A C45 H45B 109.5
O1 C45 H45C 109.5
H45A C45 H45C 109.5
H45B C45 H45C 109.5
O2 C46 H46A 109.5
O2 C46 H46B 109.5
H46A C46 H46B 109.5
O2 C46 H46C 109.5
H46A C46 H46C 109.5
H46B C46 H46C 109.5

loop_
_geom_bond_atom_site_label_1
_geom_bond_atom_site_label_2
_geom_bond_distance
Pd1 C4 1.961(12)
Pd1 C15 1.968(10)
Pd1 N3 2.091(8)
Pd1 Br1 2.4542(13)
Pd2 C37 1.955(11)
Pd2 C26 1.987(11)
Pd2 N9 2.086(8)
Pd2 Br2 2.4528(13)
O1 C45 1.388(18)
O1 H1 0.8400
O2 C46 1.45(2)
O2 H2 0.8400
N1 C4 1.345(13)
N1 C5 1.389(14)
N1 C3 1.468(12)
N2 C4 1.376(14)
N2 C6 1.392(14)
N2 C7 1.404(13)
N3 C11 1.333(12)
N3 C7 1.335(14)
N4 C15 1.335(13)
N4 C16 1.372(13)
N4 C14 1.485(15)
N5 C15 1.368(14)
N5 C17 1.384(13)
N5 C18 1.421(15)
N6 C22 1.327(16)
N6 C18 1.338(13)
N7 C26 1.320(13)
N7 C27 1.381(15)
N7 C25 1.470(12)
N8 C26 1.370(13)
N8 C29 1.387(13)
N8 C28 1.421(14)
N9 C33 1.327(13)
N9 C29 1.339(13)
N10 C37 1.330(15)
N10 C38 1.382(15)
N10 C36 1.480(17)
N11 C37 1.378(15)
N11 C39 1.393(14)
N11 C40 1.418(16)
N12 C40 1.328(14)
N12 C44 1.340(19)
C1 C2 1.340(19)
C1 H1A 0.9500
C1 H1B 0.9500
C2 C3 1.493(18)
C2 H2A 0.9500
C3 H3A 0.9900
C3 H3B 0.9900
C5 C6 1.347(15)
C5 H5 0.9500
C6 H6 0.9500
C7 C8 1.363(16)
C8 C9 1.377(16)
C8 H8 0.9500
C9 C10 1.366(18)
C9 H9 0.9500
C10 C11 1.400(15)
C10 H10 0.9500
C11 H11 0.9500
C12 C13 1.326(17)
C12 H12A 0.9500
C12 H12B 0.9500
C13 C14 1.473(15)
C13 H13 0.9500
C14 H14A 0.9900
C14 H14B 0.9900
C16 C17 1.343(17)
C16 H16 0.9500
C17 H17 0.9500
C18 C19 1.408(15)
C19 C20 1.387(17)
C19 H19 0.9500
C20 C21 1.378(16)
C20 H20 0.9500
C21 C22 1.378(17)
C21 H21 0.9500
C22 H22 0.9500
C23 C24 1.310(19)
C23 H23A 0.9500
C23 H23B 0.9500
C24 C25 1.518(19)
C24 H24 0.9500
C25 H25A 0.9900
C25 H25B 0.9900
C27 C28 1.348(15)
C27 H27 0.9500
C28 H28 0.9500
C29 C30 1.384(15)
C30 C31 1.383(15)
C30 H30 0.9500
C31 C32 1.372(17)
C31 H31 0.9500
C32 C33 1.381(15)
C32 H32 0.9500
C33 H33 0.9500
C34 C35 1.285(19)
C34 H34A 0.9500
C34 H34B 0.9500
C35 C36 1.476(18)
C35 H35 0.9500
C36 H36A 0.9900
C36 H36B 0.9900
C38 C39 1.318(19)
C38 H38 0.9500
C39 H39 0.9500
C40 C41 1.390(16)
C41 C42 1.368(18)
C41 H41 0.9500
C42 C43 1.386(19)
C42 H42 0.9500
C43 C44 1.39(2)
C43 H43 0.9500
C44 H44 0.9500
C45 H45A 0.9800
C45 H45B 0.9800
C45 H45C 0.9800
C46 H46A 0.9800
C46 H46B 0.9800
C46 H46C 0.9800
